data_4033919
loop_
_publ_author_name
'Akaev, Andrey A.'
'Bezzubov, Stanislav I.'
'Desyatkin, Victor G.'
'Vorobyeva, Nataliya S.'
'Majouga, Alexander G.'
'Melnikov, Mikhail Ya'
'Budynina, Ekaterina M.'

_publ_contact_author 'Ekaterina Budynina'
_publ_section_title
;
 Stereocontrolled [3+2] Cycloaddition of Donor-Acceptor Cyclopropanes to
 Iminooxindoles: Access to Spiro[oxindole-3,2'-pyrrolidines].
;
_journal_issue 6
_journal_name_full 'The Journal of organic chemistry'
_journal_page_first 3340
_journal_page_last 3356
_journal_paper_doi 10.1021/acs.joc.8b03208
_journal_volume 84
_journal_year 2019
_chemical_formula_moiety 'C27 H23 Br N2 O5'
_chemical_formula_sum 'C27 H23 Br N2 O5'
_chemical_formula_weight 535.38
_chemical_melting_point_gt 476
_chemical_melting_point_lt 477
_chemical_name_systematic
;
Dimethyl (3RS,5&#x0092;RS)-5-bromo-2-oxo-1&#x0092;,5&#x0092;-diphenylspiro[indoline-3,2&#x0092;-pyrrolidine]-3&#x0092;,3&#x0092;-dicarboxylate
;
_space_group_crystal_system triclinic
_space_group_IT_number 2
_space_group_name_Hall '-P 1'
_space_group_name_H-M_alt 'P -1'
_atom_sites_solution_hydrogens geom
_atom_sites_solution_primary dual
_audit_creation_date 2018-08-28
_audit_creation_method
;
Olex2 1.2
(compiled 2018.05.29 svn.r3508 for OlexSys, GUI svn.r5506)
;
_cell_angle_alpha 80.486(5)
_cell_angle_beta 67.315(5)
_cell_angle_gamma 81.251(5)
_cell_formula_units_Z 4
_cell_length_a 13.2965(18)
_cell_length_b 13.7790(19)
_cell_length_c 14.0142(19)
_cell_measurement_reflns_used 9989
_cell_measurement_temperature 120
_cell_measurement_theta_max 31.53
_cell_measurement_theta_min 2.31
_cell_volume 2325.3(6)
_computing_cell_refinement 'APEX3 v.2017.3_0 (Bruker AXS, 2017)'
_computing_data_collection 'APEX3 v.2017.3_0 (Bruker AXS, 2017)'
_computing_data_reduction 'SAINT v8.38A (Bruker AXS, 2016)'
_computing_molecular_graphics 'Olex2 (Dolomanov et al., 2009)'
_computing_publication_material 'Olex2 (Dolomanov et al., 2009)'
_computing_structure_refinement 'ShelXL (Sheldrick, 2015)'
_computing_structure_solution 'ShelXT (Sheldrick, 2015)'
_diffrn_ambient_temperature 120
_diffrn_detector 'Bruker PHOTON 100 CMOS'
_diffrn_detector_area_resol_mean 10.4
_diffrn_detector_type 'CMOS sensor'
_diffrn_measured_fraction_theta_full 0.998
_diffrn_measured_fraction_theta_max 0.999
_diffrn_measurement_device '3-circle diffractometer'
_diffrn_measurement_device_type 'Bruker D8 Venture'
_diffrn_measurement_method \w-scan
_diffrn_radiation_monochromator 'focusing mirrors'
_diffrn_radiation_probe x-ray
_diffrn_radiation_type MoK\a
_diffrn_radiation_wavelength 0.71073
_diffrn_reflns_av_R_equivalents 0.0371
_diffrn_reflns_av_unetI/netI 0.0374
_diffrn_reflns_Laue_measured_fraction_full 0.998
_diffrn_reflns_Laue_measured_fraction_max 0.999
_diffrn_reflns_limit_h_max 18
_diffrn_reflns_limit_h_min -18
_diffrn_reflns_limit_k_max 19
_diffrn_reflns_limit_k_min -19
_diffrn_reflns_limit_l_max 20
_diffrn_reflns_limit_l_min -19
_diffrn_reflns_number 53555
_diffrn_reflns_point_group_measured_fraction_full 0.998
_diffrn_reflns_point_group_measured_fraction_max 0.999
_diffrn_reflns_theta_full 25.242
_diffrn_reflns_theta_max 30.499
_diffrn_reflns_theta_min 2.311
_diffrn_source 'microfocus sealed X-ray tube'
_diffrn_source_type 'Incoatec I\mS microsource'
_diffrn_standards_number 0
_exptl_absorpt_coefficient_mu 1.811
_exptl_absorpt_correction_T_max 1.0000
_exptl_absorpt_correction_T_min 0.8335
_exptl_absorpt_correction_type multi-scan
_exptl_absorpt_process_details
'SADABS-2016/2 (Bruker,2016/2) was used for absorption correction. wR2(int) was 0.0948 before and 0.0490 after correction. The Ratio of minimum to maximum transmission is 0.8335. The \l/2 correction factor is Not present.'
_exptl_crystal_colour colourless
_exptl_crystal_colour_primary colourless
_exptl_crystal_density_diffrn 1.529
_exptl_crystal_description block
_exptl_crystal_F_000 1096
_exptl_crystal_size_max 0.4
_exptl_crystal_size_mid 0.27
_exptl_crystal_size_min 0.23
_refine_diff_density_max 0.471
_refine_diff_density_min -0.724
_refine_diff_density_rms 0.072
_refine_ls_extinction_method none
_refine_ls_goodness_of_fit_ref 1.041
_refine_ls_hydrogen_treatment constr
_refine_ls_matrix_type full
_refine_ls_number_parameters 635
_refine_ls_number_reflns 14159
_refine_ls_number_restraints 0
_refine_ls_restrained_S_all 1.041
_refine_ls_R_factor_all 0.0477
_refine_ls_R_factor_gt 0.0334
_refine_ls_shift/su_max 0.002
_refine_ls_shift/su_mean 0.000
_refine_ls_structure_factor_coef Fsqd
_refine_ls_weighting_details 'w=1/[\s^2^(Fo^2^)+(0.0464P)^2^+0.9468P] where P=(Fo^2^+2Fc^2^)/3'
_refine_ls_weighting_scheme calc
_refine_ls_wR_factor_gt 0.0862
_refine_ls_wR_factor_ref 0.0905
_reflns_Friedel_coverage 0.000
_reflns_number_gt 11411
_reflns_number_total 14159
_reflns_threshold_expression 'I > 2\s(I)'
_cod_data_source_file jo8b03208_si_004.cif
_cod_data_source_block 3f
_cod_depositor_comments
;
The following automatic conversions were performed:

data item '_diffrn_radiation_probe' value 'X-ray' was changed to
'x-ray' in accordance with the
/home/data/users/saulius/crontab/automatic-downloads/current/ACS/lib/dictionaries/cif_core.dic
dictionary named 'cif_core.dic' version 2.4.2 last updated on
2011-04-26.

Automatic conversion script
Id: cif_fix_values 6909 2019-04-08 15:41:33Z antanas 
;
_cod_database_code 4033919
_shelx_shelxl_version_number 2014/7
_shelx_space_group_comment
;
The symmetry employed for this shelxl refinement is uniquely defined
by the following loop, which should always be used as a source of
symmetry information in preference to the above space-group names.
They are only intended as comments.
;
_computing.bruker_data_scaling 'SADABS V2012/1 (Bruker AXS Inc.)'

_olex2_refinement_description
;
1. Fixed Uiso
 At 1.2 times of:
  All C(H) groups, All C(H,H) groups, All N(H) groups
 At 1.5 times of:
  All C(H,H,H) groups
2.a Ternary CH refined with riding coordinates:
 C4(H4), C29(H29)
2.b Secondary CH2 refined with riding coordinates:
 C30(H30A,H30B), C3(H3A,H3B)
2.c Aromatic/amide H refined with riding coordinates:
 N3(H3), N2(H2), C54(H54), C37(H37), C50(H50), C23(H23), C53(H53), C10(H10),
 C52(H52), C34(H34), C35(H35), C24(H24), C51(H51), C8(H8), C44(H44), C17(H17),
 C25(H25), C48(H48), C19(H19), C7(H7), C45(H45), C47(H47), C18(H18), C27(H27),
 C46(H46), C20(H20), C21(H21), C26(H26)
2.d Idealised Me refined as rotating group:
 C42(H42A,H42B,H42C), C13(H13A,H13B,H13C), C15(H15A,H15B,H15C), C40(H40A,H40B,
 H40C)
;
_olex2_submission_special_instructions 'No special instructions were received'

loop_
_space_group_symop_operation_xyz
'x, y, z'
'-x, -y, -z'

loop_
_atom_site_label
_atom_site_type_symbol
_atom_site_fract_x
_atom_site_fract_y
_atom_site_fract_z
_atom_site_U_iso_or_equiv
_atom_site_adp_type
_atom_site_occupancy
_atom_site_site_symmetry_order
_atom_site_calc_flag
_atom_site_refinement_flags_posn
Br2 Br 0.20688(2) 0.70189(2) -0.02532(2) 0.02159(5) Uani 1 1 d .
Br1 Br 0.69763(2) 0.23116(2) 0.60944(2) 0.02329(5) Uani 1 1 d .
O10 O -0.04923(9) 0.45407(8) 0.34271(9) 0.0145(2) Uani 1 1 d .
O3 O 0.22582(10) -0.13421(8) 0.73981(9) 0.0175(2) Uani 1 1 d .
O6 O 0.15168(10) 0.37335(8) 0.48788(8) 0.0150(2) Uani 1 1 d .
O8 O 0.14799(9) 0.19252(8) 0.39167(9) 0.0149(2) Uani 1 1 d .
O5 O 0.45722(9) -0.04895(9) 0.63641(9) 0.0180(2) Uani 1 1 d .
O1 O 0.09455(9) 0.14338(8) 0.76270(9) 0.0170(2) Uani 1 1 d .
O2 O 0.23878(10) 0.00313(9) 0.62633(9) 0.0178(2) Uani 1 1 d .
O7 O -0.02000(10) 0.27144(9) 0.45330(9) 0.0217(3) Uani 1 1 d .
O9 O -0.02098(10) 0.37191(10) 0.20756(10) 0.0222(3) Uani 1 1 d .
O4 O 0.46939(10) -0.04945(9) 0.79162(10) 0.0229(3) Uani 1 1 d .
N4 N 0.29422(10) 0.36373(9) 0.25978(10) 0.0106(2) Uani 1 1 d .
N3 N 0.11456(11) 0.53300(9) 0.42047(10) 0.0124(2) Uani 1 1 d .
H3 H 0.0878 0.5601 0.4773 0.015 Uiso 1 1 calc R
N2 N 0.23352(11) 0.22976(10) 0.64074(11) 0.0144(3) Uani 1 1 d .
H2 H 0.1977 0.2648 0.6053 0.017 Uiso 1 1 calc R
N1 N 0.25242(11) 0.13309(9) 0.87568(10) 0.0108(2) Uani 1 1 d .
C33 C 0.12710(12) 0.58460(11) 0.32171(12) 0.0118(3) Uani 1 1 d .
C38 C 0.16911(12) 0.51853(11) 0.24686(11) 0.0102(3) Uani 1 1 d .
C54 C 0.38369(13) 0.47719(11) 0.31123(12) 0.0132(3) Uani 1 1 d .
H54 H 0.3218 0.5225 0.3249 0.016 Uiso 1 1 calc R
C37 C 0.18957(12) 0.55236(11) 0.14338(12) 0.0116(3) Uani 1 1 d .
H37 H 0.2152 0.5091 0.0928 0.014 Uiso 1 1 calc R
C50 C 0.47893(13) 0.32096(12) 0.25654(12) 0.0141(3) Uani 1 1 d .
H50 H 0.4810 0.2608 0.2336 0.017 Uiso 1 1 calc R
C49 C 0.38374(12) 0.38721(11) 0.27694(11) 0.0104(3) Uani 1 1 d .
C23 C 0.29563(13) 0.29808(11) 0.87823(12) 0.0143(3) Uani 1 1 d .
H23 H 0.3692 0.2740 0.8576 0.017 Uiso 1 1 calc R
C41 C 0.07176(13) 0.26542(11) 0.38808(12) 0.0123(3) Uani 1 1 d .
C53 C 0.47543(14) 0.49926(12) 0.32500(13) 0.0174(3) Uani 1 1 d .
H53 H 0.4738 0.5589 0.3487 0.021 Uiso 1 1 calc R
C22 C 0.21688(13) 0.23450(11) 0.89574(12) 0.0122(3) Uani 1 1 d .
C28 C 0.18489(12) 0.41494(11) 0.30004(11) 0.0095(3) Uani 1 1 d .
C2 C 0.29395(13) -0.00126(11) 0.77379(12) 0.0118(3) Uani 1 1 d .
C9 C 0.55340(13) 0.22991(12) 0.61331(12) 0.0152(3) Uani 1 1 d .
C36 C 0.17034(13) 0.65365(11) 0.11746(12) 0.0134(3) Uani 1 1 d .
C32 C 0.14981(12) 0.43524(11) 0.41552(11) 0.0110(3) Uani 1 1 d .
C10 C 0.48249(13) 0.16831(11) 0.69083(12) 0.0137(3) Uani 1 1 d .
H10 H 0.5047 0.1274 0.7403 0.016 Uiso 1 1 calc R
C30 C 0.18977(12) 0.29085(11) 0.19358(11) 0.0112(3) Uani 1 1 d .
H30A H 0.1690 0.2259 0.1953 0.013 Uiso 1 1 calc R
H30B H 0.1887 0.3307 0.1301 0.013 Uiso 1 1 calc R
C52 C 0.56918(14) 0.43377(13) 0.30401(13) 0.0193(3) Uani 1 1 d .
H52 H 0.6307 0.4494 0.3124 0.023 Uiso 1 1 calc R
C6 C 0.34439(13) 0.23523(11) 0.61963(12) 0.0130(3) Uani 1 1 d .
C34 C 0.10577(13) 0.68465(11) 0.29631(13) 0.0149(3) Uani 1 1 d .
H34 H 0.0772 0.7275 0.3473 0.018 Uiso 1 1 calc R
C5 C 0.18901(13) 0.16190(11) 0.72456(12) 0.0126(3) Uani 1 1 d .
C14 C 0.41654(13) -0.03716(11) 0.73711(13) 0.0147(3) Uani 1 1 d .
C43 C 0.39598(12) 0.29004(11) 0.09257(11) 0.0114(3) Uani 1 1 d .
C35 C 0.12862(13) 0.71933(12) 0.19147(13) 0.0159(3) Uani 1 1 d .
H35 H 0.1159 0.7864 0.1714 0.019 Uiso 1 1 calc R
C16 C 0.17362(13) 0.04484(11) 1.05460(12) 0.0126(3) Uani 1 1 d .
C39 C 0.00734(13) 0.39023(11) 0.27350(12) 0.0122(3) Uani 1 1 d .
C11 C 0.37767(13) 0.16995(11) 0.69175(11) 0.0114(3) Uani 1 1 d .
C24 C 0.26495(14) 0.39768(12) 0.89144(13) 0.0165(3) Uani 1 1 d .
H24 H 0.3183 0.4401 0.8776 0.020 Uiso 1 1 calc R
C31 C 0.11119(12) 0.34039(11) 0.28985(11) 0.0103(3) Uani 1 1 d .
C51 C 0.56995(13) 0.34458(13) 0.27033(13) 0.0180(3) Uani 1 1 d .
H51 H 0.6323 0.2999 0.2568 0.022 Uiso 1 1 calc R
C4 C 0.18025(13) 0.05780(11) 0.94313(12) 0.0127(3) Uani 1 1 d .
H4 H 0.1068 0.0736 0.9407 0.015 Uiso 1 1 calc R
C29 C 0.30388(12) 0.28270(11) 0.19912(11) 0.0107(3) Uani 1 1 d .
H29 H 0.3160 0.2195 0.2388 0.013 Uiso 1 1 calc R
C8 C 0.52128(14) 0.29231(13) 0.53969(13) 0.0179(3) Uani 1 1 d .
H8 H 0.5710 0.3318 0.4883 0.021 Uiso 1 1 calc R
C12 C 0.24866(12) -0.04049(11) 0.70384(12) 0.0127(3) Uani 1 1 d .
C3 C 0.23609(14) -0.03536(11) 0.89080(12) 0.0159(3) Uani 1 1 d .
H3A H 0.1823 -0.0802 0.9008 0.019 Uiso 1 1 calc R
H3B H 0.2890 -0.0692 0.9202 0.019 Uiso 1 1 calc R
C44 C 0.42348(13) 0.38077(12) 0.03414(12) 0.0150(3) Uani 1 1 d .
H44 H 0.3855 0.4388 0.0608 0.018 Uiso 1 1 calc R
C1 C 0.28122(12) 0.11592(11) 0.76659(11) 0.0108(3) Uani 1 1 d .
C17 C 0.26735(14) 0.03946(12) 1.07708(13) 0.0167(3) Uani 1 1 d .
H17 H 0.3337 0.0523 1.0237 0.020 Uiso 1 1 calc R
C25 C 0.15603(16) 0.43376(13) 0.92491(14) 0.0215(4) Uani 1 1 d .
H25 H 0.1357 0.5004 0.9332 0.026 Uiso 1 1 calc R
C48 C 0.45548(13) 0.20449(12) 0.05196(12) 0.0153(3) Uani 1 1 d .
H48 H 0.4389 0.1433 0.0904 0.018 Uiso 1 1 calc R
C19 C 0.16363(16) -0.00461(12) 1.25895(13) 0.0208(3) Uani 1 1 d .
H19 H 0.1607 -0.0221 1.3269 0.025 Uiso 1 1 calc R
C7 C 0.41513(14) 0.29621(12) 0.54222(13) 0.0172(3) Uani 1 1 d .
H7 H 0.3924 0.3383 0.4937 0.021 Uiso 1 1 calc R
C45 C 0.50716(14) 0.38567(14) -0.06375(13) 0.0196(3) Uani 1 1 d .
H45 H 0.5241 0.4468 -0.1023 0.024 Uiso 1 1 calc R
C47 C 0.53975(14) 0.20918(14) -0.04567(13) 0.0206(3) Uani 1 1 d .
H47 H 0.5790 0.1514 -0.0719 0.025 Uiso 1 1 calc R
C18 C 0.26268(15) 0.01504(13) 1.17889(13) 0.0201(3) Uani 1 1 d .
H18 H 0.3257 0.0118 1.1935 0.024 Uiso 1 1 calc R
C27 C 0.10666(14) 0.27077(13) 0.93178(15) 0.0227(4) Uani 1 1 d .
H27 H 0.0529 0.2286 0.9463 0.027 Uiso 1 1 calc R
C46 C 0.56506(14) 0.30012(15) -0.10365(13) 0.0218(4) Uani 1 1 d .
H46 H 0.6208 0.3034 -0.1691 0.026 Uiso 1 1 calc R
C42 C 0.11578(15) 0.12126(12) 0.48409(13) 0.0195(3) Uani 1 1 d .
H42A H 0.1736 0.0689 0.4784 0.029 Uiso 1 1 calc GR
H42B H 0.0506 0.0944 0.4906 0.029 Uiso 1 1 calc GR
H42C H 0.1018 0.1533 0.5444 0.029 Uiso 1 1 calc GR
C20 C 0.07000(16) 0.00192(14) 1.23744(14) 0.0239(4) Uani 1 1 d .
H20 H 0.0036 -0.0106 1.2910 0.029 Uiso 1 1 calc R
C21 C 0.07452(14) 0.02719(13) 1.13569(13) 0.0201(3) Uani 1 1 d .
H21 H 0.0109 0.0323 1.1217 0.024 Uiso 1 1 calc R
C13 C 0.19037(17) -0.18336(14) 0.67621(16) 0.0267(4) Uani 1 1 d .
H13A H 0.2488 -0.1895 0.6100 0.040 Uiso 1 1 calc GR
H13B H 0.1279 -0.1453 0.6659 0.040 Uiso 1 1 calc GR
H13C H 0.1710 -0.2479 0.7106 0.040 Uiso 1 1 calc GR
C26 C 0.07706(16) 0.36994(15) 0.94609(18) 0.0296(4) Uani 1 1 d .
H26 H 0.0034 0.3938 0.9702 0.036 Uiso 1 1 calc R
C15 C 0.57508(14) -0.07111(14) 0.58963(16) 0.0254(4) Uani 1 1 d .
H15A H 0.5963 -0.0716 0.5160 0.038 Uiso 1 1 calc GR
H15B H 0.5961 -0.1348 0.6199 0.038 Uiso 1 1 calc GR
H15C H 0.6108 -0.0216 0.6020 0.038 Uiso 1 1 calc GR
C40 C -0.15076(16) 0.50110(15) 0.33388(17) 0.0281(4) Uani 1 1 d .
H40A H -0.1350 0.5474 0.2720 0.042 Uiso 1 1 calc GR
H40B H -0.1921 0.5353 0.3936 0.042 Uiso 1 1 calc GR
H40C H -0.1926 0.4518 0.3302 0.042 Uiso 1 1 calc GR

loop_
_atom_site_aniso_label
_atom_site_aniso_U_11
_atom_site_aniso_U_22
_atom_site_aniso_U_33
_atom_site_aniso_U_23
_atom_site_aniso_U_13
_atom_site_aniso_U_12
Br2 0.02919(10) 0.01780(8) 0.01479(8) 0.00502(6) -0.00681(7) -0.00457(7)
Br1 0.01564(8) 0.03425(10) 0.02054(9) -0.00460(7) -0.00497(7) -0.00723(7)
O10 0.0117(5) 0.0189(5) 0.0150(5) -0.0071(4) -0.0069(4) 0.0028(4)
O3 0.0254(6) 0.0113(5) 0.0195(6) -0.0020(4) -0.0111(5) -0.0051(5)
O6 0.0199(6) 0.0157(5) 0.0095(5) -0.0005(4) -0.0059(4) -0.0019(4)
O8 0.0176(6) 0.0130(5) 0.0107(5) 0.0028(4) -0.0036(4) -0.0008(4)
O5 0.0138(5) 0.0205(6) 0.0165(6) -0.0025(5) -0.0033(5) 0.0021(5)
O1 0.0132(5) 0.0178(5) 0.0197(6) -0.0018(5) -0.0059(5) -0.0015(4)
O2 0.0240(6) 0.0164(5) 0.0161(6) -0.0025(4) -0.0113(5) 0.0003(5)
O7 0.0143(6) 0.0264(6) 0.0158(6) 0.0045(5) 0.0008(5) -0.0014(5)
O9 0.0212(6) 0.0291(7) 0.0226(6) -0.0122(5) -0.0141(5) 0.0050(5)
O4 0.0236(6) 0.0233(6) 0.0259(7) 0.0006(5) -0.0166(6) 0.0022(5)
N4 0.0100(6) 0.0114(5) 0.0101(6) -0.0039(5) -0.0029(5) 0.0001(5)
N3 0.0126(6) 0.0143(6) 0.0085(6) -0.0043(5) -0.0015(5) 0.0003(5)
N2 0.0164(6) 0.0124(6) 0.0168(6) 0.0024(5) -0.0104(5) -0.0016(5)
N1 0.0135(6) 0.0089(5) 0.0090(6) -0.0006(4) -0.0027(5) -0.0025(5)
C33 0.0093(6) 0.0144(7) 0.0103(7) -0.0020(5) -0.0020(5) -0.0009(5)
C38 0.0091(6) 0.0105(6) 0.0106(7) -0.0008(5) -0.0034(5) -0.0007(5)
C54 0.0141(7) 0.0139(7) 0.0114(7) -0.0005(5) -0.0045(6) -0.0022(6)
C37 0.0109(7) 0.0122(6) 0.0111(7) -0.0020(5) -0.0032(5) -0.0013(5)
C50 0.0132(7) 0.0173(7) 0.0108(7) -0.0012(6) -0.0041(6) -0.0001(6)
C49 0.0110(7) 0.0127(6) 0.0066(6) 0.0003(5) -0.0023(5) -0.0023(5)
C23 0.0140(7) 0.0139(7) 0.0152(7) -0.0013(6) -0.0056(6) -0.0020(6)
C41 0.0135(7) 0.0140(7) 0.0111(7) -0.0013(5) -0.0056(6) -0.0035(6)
C53 0.0193(8) 0.0179(7) 0.0169(8) 0.0010(6) -0.0076(6) -0.0082(6)
C22 0.0149(7) 0.0114(6) 0.0101(7) -0.0016(5) -0.0048(6) -0.0004(5)
C28 0.0098(6) 0.0107(6) 0.0070(6) -0.0013(5) -0.0020(5) -0.0008(5)
C2 0.0152(7) 0.0095(6) 0.0111(7) 0.0003(5) -0.0056(6) -0.0014(5)
C9 0.0150(7) 0.0184(7) 0.0122(7) -0.0041(6) -0.0033(6) -0.0042(6)
C36 0.0134(7) 0.0140(7) 0.0113(7) 0.0028(5) -0.0043(6) -0.0019(6)
C32 0.0081(6) 0.0147(7) 0.0097(6) -0.0028(5) -0.0020(5) -0.0020(5)
C10 0.0158(7) 0.0140(7) 0.0114(7) -0.0018(5) -0.0052(6) -0.0007(6)
C30 0.0119(7) 0.0126(6) 0.0084(6) -0.0023(5) -0.0025(5) -0.0014(5)
C52 0.0148(7) 0.0287(9) 0.0163(8) 0.0045(7) -0.0082(6) -0.0092(7)
C6 0.0164(7) 0.0123(6) 0.0119(7) -0.0013(5) -0.0065(6) -0.0027(6)
C34 0.0135(7) 0.0124(7) 0.0167(7) -0.0046(6) -0.0030(6) 0.0015(6)
C5 0.0160(7) 0.0094(6) 0.0138(7) -0.0028(5) -0.0069(6) 0.0000(5)
C14 0.0176(7) 0.0087(6) 0.0173(7) 0.0015(6) -0.0076(6) -0.0004(6)
C43 0.0100(6) 0.0157(7) 0.0082(6) -0.0018(5) -0.0027(5) -0.0014(5)
C35 0.0138(7) 0.0121(7) 0.0194(8) -0.0002(6) -0.0049(6) 0.0002(6)
C16 0.0158(7) 0.0104(6) 0.0106(7) -0.0012(5) -0.0032(6) -0.0032(5)
C39 0.0122(7) 0.0125(6) 0.0116(7) -0.0007(5) -0.0044(6) -0.0016(5)
C11 0.0139(7) 0.0105(6) 0.0091(6) -0.0008(5) -0.0033(5) -0.0023(5)
C24 0.0238(8) 0.0132(7) 0.0144(7) 0.0001(6) -0.0085(6) -0.0049(6)
C31 0.0107(7) 0.0110(6) 0.0090(6) -0.0015(5) -0.0034(5) -0.0007(5)
C51 0.0108(7) 0.0274(8) 0.0134(7) 0.0014(6) -0.0039(6) -0.0003(6)
C4 0.0146(7) 0.0124(6) 0.0110(7) 0.0003(5) -0.0042(6) -0.0040(6)
C29 0.0123(7) 0.0096(6) 0.0094(6) -0.0023(5) -0.0029(5) -0.0009(5)
C8 0.0218(8) 0.0202(8) 0.0110(7) 0.0011(6) -0.0035(6) -0.0106(7)
C12 0.0112(7) 0.0112(6) 0.0143(7) -0.0034(5) -0.0030(6) 0.0005(5)
C3 0.0255(8) 0.0102(6) 0.0112(7) 0.0006(5) -0.0059(6) -0.0038(6)
C44 0.0157(7) 0.0166(7) 0.0117(7) -0.0025(6) -0.0030(6) -0.0031(6)
C1 0.0132(7) 0.0098(6) 0.0094(6) 0.0004(5) -0.0043(5) -0.0019(5)
C17 0.0151(7) 0.0195(8) 0.0142(7) -0.0021(6) -0.0037(6) -0.0024(6)
C25 0.0295(9) 0.0149(7) 0.0227(9) -0.0100(6) -0.0117(8) 0.0037(7)
C48 0.0154(7) 0.0172(7) 0.0137(7) -0.0047(6) -0.0060(6) 0.0016(6)
C19 0.0340(10) 0.0169(7) 0.0109(7) -0.0011(6) -0.0078(7) -0.0024(7)
C7 0.0249(8) 0.0157(7) 0.0121(7) 0.0030(6) -0.0082(6) -0.0069(6)
C45 0.0182(8) 0.0266(8) 0.0128(7) 0.0008(6) -0.0025(6) -0.0103(7)
C47 0.0157(8) 0.0288(9) 0.0168(8) -0.0115(7) -0.0047(6) 0.0055(7)
C18 0.0242(9) 0.0212(8) 0.0180(8) -0.0029(6) -0.0114(7) -0.0012(7)
C27 0.0150(8) 0.0212(8) 0.0316(10) -0.0124(7) -0.0048(7) -0.0014(7)
C46 0.0142(8) 0.0383(10) 0.0113(7) -0.0073(7) -0.0002(6) -0.0057(7)
C42 0.0265(9) 0.0165(7) 0.0134(7) 0.0052(6) -0.0075(7) -0.0032(7)
C20 0.0250(9) 0.0275(9) 0.0133(8) 0.0004(7) 0.0000(7) -0.0076(7)
C21 0.0170(8) 0.0265(9) 0.0150(8) 0.0005(7) -0.0033(6) -0.0066(7)
C13 0.0360(11) 0.0200(8) 0.0337(10) -0.0089(7) -0.0201(9) -0.0058(8)
C26 0.0167(8) 0.0269(9) 0.0463(12) -0.0218(9) -0.0090(8) 0.0063(7)
C15 0.0137(8) 0.0259(9) 0.0272(9) -0.0012(7) 0.0003(7) 0.0025(7)
C40 0.0213(9) 0.0355(10) 0.0357(11) -0.0202(9) -0.0198(8) 0.0159(8)

loop_
_atom_type_symbol
_atom_type_description
_atom_type_scat_dispersion_real
_atom_type_scat_dispersion_imag
_atom_type_scat_source
C C 0.0033 0.0016 'International Tables Vol C Tables 4.2.6.8 and 6.1.1.4'
H H 0.0000 0.0000 'International Tables Vol C Tables 4.2.6.8 and 6.1.1.4'
Br Br -0.2901 2.4595 'International Tables Vol C Tables 4.2.6.8 and 6.1.1.4'
N N 0.0061 0.0033 'International Tables Vol C Tables 4.2.6.8 and 6.1.1.4'
O O 0.0106 0.0060 'International Tables Vol C Tables 4.2.6.8 and 6.1.1.4'

loop_
_geom_angle_atom_site_label_1
_geom_angle_atom_site_label_2
_geom_angle_atom_site_label_3
_geom_angle
C39 O10 C40 115.24(12)
C12 O3 C13 115.59(13)
C41 O8 C42 114.82(13)
C14 O5 C15 116.37(14)
C49 N4 C28 123.79(12)
C49 N4 C29 121.62(12)
C28 N4 C29 114.59(12)
C32 N3 C33 112.12(12)
C5 N2 C6 111.80(13)
C22 N1 C4 117.04(12)
C22 N1 C1 114.61(12)
C4 N1 C1 107.73(11)
C38 C33 N3 109.44(13)
C34 C33 N3 128.19(14)
C34 C33 C38 122.35(14)
C33 C38 C28 109.11(13)
C37 C38 C33 120.06(14)
C37 C38 C28 130.82(14)
C53 C54 C49 120.50(15)
C38 C37 C36 117.56(14)
C51 C50 C49 120.51(15)
N4 C49 C54 122.02(14)
N4 C49 C50 119.83(13)
C54 C49 C50 118.12(14)
C22 C23 C24 120.35(15)
O8 C41 C31 112.70(13)
O7 C41 O8 123.85(14)
O7 C41 C31 123.43(14)
C52 C53 C54 120.97(15)
C23 C22 N1 118.66(14)
C23 C22 C27 119.03(14)
C27 C22 N1 122.30(14)
N4 C28 C38 116.05(12)
N4 C28 C32 112.84(12)
N4 C28 C31 102.44(11)
C38 C28 C32 101.37(12)
C38 C28 C31 113.23(12)
C32 C28 C31 111.30(11)
C14 C2 C3 110.59(13)
C14 C2 C1 108.36(12)
C12 C2 C14 106.55(12)
C12 C2 C3 113.55(13)
C12 C2 C1 113.53(12)
C3 C2 C1 104.22(12)
C10 C9 Br1 119.38(12)
C8 C9 Br1 118.66(12)
C8 C9 C10 121.94(15)
C37 C36 Br2 117.90(12)
C35 C36 Br2 119.59(12)
C35 C36 C37 122.48(14)
O6 C32 N3 126.70(14)
O6 C32 C28 125.47(13)
N3 C32 C28 107.81(12)
C11 C10 C9 117.79(14)
C29 C30 C31 105.68(12)
C51 C52 C53 118.95(15)
C11 C6 N2 110.05(13)
C7 C6 N2 127.94(15)
C7 C6 C11 121.99(15)
C33 C34 C35 117.69(14)
O1 C5 N2 126.65(15)
O1 C5 C1 125.66(14)
N2 C5 C1 107.62(13)
O5 C14 C2 111.27(13)
O4 C14 O5 124.55(16)
O4 C14 C2 124.13(15)
C44 C43 C29 121.79(13)
C48 C43 C29 119.74(13)
C48 C43 C44 118.47(14)
C36 C35 C34 119.82(14)
C17 C16 C4 120.81(14)
C17 C16 C21 119.05(15)
C21 C16 C4 119.76(14)
O10 C39 C31 112.49(12)
O9 C39 O10 124.27(14)
O9 C39 C31 123.21(14)
C10 C11 C6 120.13(14)
C10 C11 C1 130.74(14)
C6 C11 C1 108.94(13)
C25 C24 C23 120.40(15)
C41 C31 C28 112.03(12)
C41 C31 C30 112.44(12)
C30 C31 C28 101.98(11)
C39 C31 C41 105.51(12)
C39 C31 C28 113.92(12)
C39 C31 C30 111.17(12)
C52 C51 C50 120.94(16)
N1 C4 C16 113.28(12)
N1 C4 C3 101.88(12)
C16 C4 C3 110.84(13)
N4 C29 C30 102.71(11)
N4 C29 C43 113.47(12)
C43 C29 C30 113.32(12)
C9 C8 C7 120.40(15)
O3 C12 C2 109.68(13)
O2 C12 O3 124.24(15)
O2 C12 C2 126.02(14)
C4 C3 C2 106.68(12)
C43 C44 C45 120.80(15)
N1 C1 C2 102.60(11)
N1 C1 C5 111.87(12)
N1 C1 C11 112.55(12)
C5 C1 C2 111.00(12)
C11 C1 C2 117.56(13)
C11 C1 C5 101.58(12)
C16 C17 C18 120.45(15)
C24 C25 C26 119.42(16)
C43 C48 C47 120.86(15)
C20 C19 C18 119.91(16)
C6 C7 C8 117.67(15)
C46 C45 C44 120.19(16)
C46 C47 C48 119.98(16)
C17 C18 C19 119.97(16)
C26 C27 C22 119.98(16)
C45 C46 C47 119.69(15)
C19 C20 C21 120.10(16)
C20 C21 C16 120.50(16)
C25 C26 C27 120.73(17)

loop_
_geom_bond_atom_site_label_1
_geom_bond_atom_site_label_2
_geom_bond_distance
Br2 C36 1.8948(15)
Br1 C9 1.9002(16)
O10 C39 1.3411(19)
O10 C40 1.447(2)
O3 C12 1.3416(18)
O3 C13 1.448(2)
O6 C32 1.2179(18)
O8 C41 1.3236(19)
O8 C42 1.4508(18)
O5 C14 1.331(2)
O5 C15 1.452(2)
O1 C5 1.2096(19)
O2 C12 1.1952(19)
O7 C41 1.2103(19)
O9 C39 1.1975(19)
O4 C14 1.201(2)
N4 C49 1.3938(19)
N4 C28 1.4549(19)
N4 C29 1.4737(19)
N3 C33 1.4077(19)
N3 C32 1.3611(19)
N2 C6 1.399(2)
N2 C5 1.369(2)
N1 C22 1.4426(19)
N1 C4 1.4731(19)
N1 C1 1.4766(19)
C33 C38 1.396(2)
C33 C34 1.380(2)
C38 C37 1.380(2)
C38 C28 1.521(2)
C54 C49 1.402(2)
C54 C53 1.390(2)
C37 C36 1.393(2)
C50 C49 1.405(2)
C50 C51 1.389(2)
C23 C22 1.391(2)
C23 C24 1.393(2)
C41 C31 1.541(2)
C53 C52 1.385(2)
C22 C27 1.394(2)
C28 C32 1.563(2)
C28 C31 1.581(2)
C2 C14 1.536(2)
C2 C12 1.531(2)
C2 C3 1.544(2)
C2 C1 1.588(2)
C9 C10 1.392(2)
C9 C8 1.386(2)
C36 C35 1.384(2)
C10 C11 1.386(2)
C30 C31 1.542(2)
C30 C29 1.535(2)
C52 C51 1.385(3)
C6 C11 1.396(2)
C6 C7 1.386(2)
C34 C35 1.395(2)
C5 C1 1.565(2)
C43 C29 1.522(2)
C43 C44 1.392(2)
C43 C48 1.389(2)
C16 C4 1.512(2)
C16 C17 1.387(2)
C16 C21 1.392(2)
C39 C31 1.528(2)
C11 C1 1.515(2)
C24 C25 1.378(3)
C4 C3 1.529(2)
C8 C7 1.391(2)
C44 C45 1.393(2)
C17 C18 1.390(2)
C25 C26 1.385(3)
C48 C47 1.394(2)
C19 C18 1.391(3)
C19 C20 1.377(3)
C45 C46 1.380(3)
C47 C46 1.387(3)
C27 C26 1.389(2)
C20 C21 1.391(2)
